data_1553474
loop_
_publ_author_name
'He, Bairong'
'Nie, Han'
'Luo, Wenwen'
'Hu, Rongrong'
'Qin, Anjun'
'Zhao, Zujin'
'Tang, Ben Zhong'

_publ_section_title
;
 Synthesis, structure and optical properties of tetraphenylethene
 derivatives with through-space conjugation between benzene and various
 planar chromophores
;
_journal_issue 9
_journal_name_full 'Organic Chemistry Frontiers'
_journal_page_first 1091
_journal_paper_doi 10.1039/C6QO00204H
_journal_volume 3
_journal_year 2016
_chemical_formula_moiety 'C36 H26'
_chemical_formula_sum 'C36 H26'
_chemical_formula_weight 458.57
_space_group_IT_number 2
_space_group_name_Hall '-P 1'
_space_group_name_H-M_alt 'P -1'
_symmetry_cell_setting triclinic
_symmetry_space_group_name_H-M 'P -1'
_atom_sites_solution_hydrogens geom
_atom_sites_solution_primary direct
_atom_sites_solution_secondary difmap
_audit_block_doi 10.5517/cc112hl6
_audit_creation_method SHELXL-97
_audit_update_record
;
2015-10-21 deposited with the CCDC.
2016-06-29 downloaded from the CCDC.
;
_cell_angle_alpha 65.023(14)
_cell_angle_beta 76.245(11)
_cell_angle_gamma 83.655(12)
_cell_formula_units_Z 2
_cell_length_a 9.2253(12)
_cell_length_b 12.0172(19)
_cell_length_c 12.8207(16)
_cell_measurement_reflns_used 3155
_cell_measurement_temperature 143
_cell_measurement_theta_max 71.6293
_cell_measurement_theta_min 4.0547
_cell_volume 1251.4(3)
_computing_cell_refinement
;
CrysAlisPro, Oxford Diffraction Ltd.,
Version 1.171.33.66 (release 28-04-2010 CrysAlis171 .NET)
(compiled Apr 28 2010,14:27:37)
;
_computing_data_collection
;
CrysAlisPro, Oxford Diffraction Ltd.,
Version 1.171.33.66 (release 28-04-2010 CrysAlis171 .NET)
(compiled Apr 28 2010,14:27:37)
;
_computing_data_reduction
;
CrysAlisPro, Oxford Diffraction Ltd.,
Version 1.171.33.66 (release 28-04-2010 CrysAlis171 .NET)
(compiled Apr 28 2010,14:27:37)
;
_computing_molecular_graphics
;
OLEX2: a complete structure solution, refinement and analysis program. Dolomanov et al., J. Appl. Cryst. (2009). 42, 339-341
;
_computing_publication_material
;
OLEX2: a complete structure solution, refinement and analysis program. Dolomanov et al., J. Appl. Cryst. (2009). 42, 339-341
;
_computing_structure_refinement 'SHELXL-97 (Sheldrick, 1997)'
_computing_structure_solution
;
A short history of SHELX (Sheldrick, 2007)/Bruker
;
_diffrn_ambient_temperature 143.0
_diffrn_detector_area_resol_mean 15.9578
_diffrn_measured_fraction_theta_full 0.974
_diffrn_measured_fraction_theta_max 0.972
_diffrn_measurement_details
;
#__ type_ start__ end____ width___ exp.time_
1 omega   37.00   71.00   1.0000    5.0000
omega____ theta____ kappa____ phi______ frames
-      110.0000  -25.0000 -150.0000 34

#__ type_ start__ end____ width___ exp.time_
2 omega   38.00   70.00   1.0000    5.0000
omega____ theta____ kappa____ phi______ frames
-      110.0000  -25.0000   60.0000 32

#__ type_ start__ end____ width___ exp.time_
3 omega  -30.00   18.00   1.0000    1.5000
omega____ theta____ kappa____ phi______ frames
-        0.0000   77.0000  -30.0000 48

#__ type_ start__ end____ width___ exp.time_
4 omega   77.00  126.00   1.0000    2.5000
omega____ theta____ kappa____ phi______ frames
-       55.0000  125.0000 -120.0000 49

#__ type_ start__ end____ width___ exp.time_
5 omega   29.00  125.00   1.0000    2.5000
omega____ theta____ kappa____ phi______ frames
-       55.0000   38.0000 -150.0000 96

#__ type_ start__ end____ width___ exp.time_
6 omega -130.00  -43.00   1.0000    5.0000
omega____ theta____ kappa____ phi______ frames
-      -64.0000  -50.0000  -90.0000 87

#__ type_ start__ end____ width___ exp.time_
7 omega -139.00  -78.00   1.0000    5.0000
omega____ theta____ kappa____ phi______ frames
-      -64.0000  179.0000   90.0000 61

#__ type_ start__ end____ width___ exp.time_
8 omega -130.00  -53.00   1.0000    5.0000
omega____ theta____ kappa____ phi______ frames
-      -64.0000  179.0000  -60.0000 77

#__ type_ start__ end____ width___ exp.time_
9 omega   38.00  145.00   1.0000    5.0000
omega____ theta____ kappa____ phi______ frames
-      110.0000  -86.0000  -26.0000 107

#__ type_ start__ end____ width___ exp.time_
10 omega   38.00   71.00   1.0000    5.0000
omega____ theta____ kappa____ phi______ frames
-      110.0000  -25.0000 -120.0000 33

#__ type_ start__ end____ width___ exp.time_
11 omega   41.00  115.00   1.0000    5.0000
omega____ theta____ kappa____ phi______ frames
-      110.0000  -92.0000 -110.0000 74

#__ type_ start__ end____ width___ exp.time_
12 omega   37.00   70.00   1.0000    5.0000
omega____ theta____ kappa____ phi______ frames
-      110.0000  -25.0000   90.0000 33

#__ type_ start__ end____ width___ exp.time_
13 omega   40.00   81.00   1.0000    5.0000
omega____ theta____ kappa____ phi______ frames
-      110.0000  -50.0000  150.0000 41

#__ type_ start__ end____ width___ exp.time_
14 omega  -83.00  -37.00   1.0000    5.0000
omega____ theta____ kappa____ phi______ frames
-      -64.0000   50.0000   60.0000 46

#__ type_ start__ end____ width___ exp.time_
15 omega   37.00   67.00   1.0000    5.0000
omega____ theta____ kappa____ phi______ frames
-      110.0000  -25.0000  -60.0000 30

#__ type_ start__ end____ width___ exp.time_
16 omega  122.00  148.00   1.0000    5.0000
omega____ theta____ kappa____ phi______ frames
-      110.0000  -92.0000  175.0000 26

#__ type_ start__ end____ width___ exp.time_
17 omega   37.00   70.00   1.0000    5.0000
omega____ theta____ kappa____ phi______ frames
-      110.0000  -25.0000  -90.0000 33

#__ type_ start__ end____ width___ exp.time_
18 omega   38.00   71.00   1.0000    5.0000
omega____ theta____ kappa____ phi______ frames
-      110.0000  -25.0000 -180.0000 33

#__ type_ start__ end____ width___ exp.time_
19 omega   37.00   70.00   1.0000    5.0000
omega____ theta____ kappa____ phi______ frames
-      110.0000  -25.0000    0.0000 33

#__ type_ start__ end____ width___ exp.time_
20 omega   40.00   71.00   1.0000    5.0000
omega____ theta____ kappa____ phi______ frames
-      110.0000  -25.0000  150.0000 31

#__ type_ start__ end____ width___ exp.time_
21 omega   37.00   71.00   1.0000    5.0000
omega____ theta____ kappa____ phi______ frames
-      110.0000  -25.0000   30.0000 34

#__ type_ start__ end____ width___ exp.time_
22 omega   64.00  108.00   1.0000    5.0000
omega____ theta____ kappa____ phi______ frames
-      110.0000  -92.0000  175.0000 44

#__ type_ start__ end____ width___ exp.time_
23 omega   90.00  175.00   1.0000    5.0000
omega____ theta____ kappa____ phi______ frames
-      110.0000   50.0000 -180.0000 85

#__ type_ start__ end____ width___ exp.time_
24 omega   88.00  148.00   1.0000    5.0000
omega____ theta____ kappa____ phi______ frames
-      110.0000  -92.0000   31.0000 60

#__ type_ start__ end____ width___ exp.time_
25 omega   39.00   68.00   1.0000    5.0000
omega____ theta____ kappa____ phi______ frames
-      110.0000  -92.0000   31.0000 29

#__ type_ start__ end____ width___ exp.time_
26 omega   20.00   67.00   1.0000    1.5000
omega____ theta____ kappa____ phi______ frames
-        0.0000   77.0000  -30.0000 47
;
_diffrn_measurement_device 'kappa diffractometer'
_diffrn_measurement_device_type 'multiwire proportional'
_diffrn_measurement_method 'phi and omega scans'
_diffrn_orient_matrix_UB_11 0.0707257
_diffrn_orient_matrix_UB_12 0.1208352
_diffrn_orient_matrix_UB_13 -0.0234924
_diffrn_orient_matrix_UB_21 0.0661796
_diffrn_orient_matrix_UB_22 0.0187389
_diffrn_orient_matrix_UB_23 -0.1284384
_diffrn_orient_matrix_UB_31 -0.1418687
_diffrn_orient_matrix_UB_32 0.0710366
_diffrn_orient_matrix_UB_33 -0.0368864
_diffrn_radiation_monochromator graphite
_diffrn_radiation_probe x-ray
_diffrn_radiation_source 'Enhance Ultra (Cu) X-ray Source'
_diffrn_radiation_type CuK\a
_diffrn_radiation_wavelength 1.5418
_diffrn_reflns_av_R_equivalents 0.0420
_diffrn_reflns_av_sigmaI/netI 0.0493
_diffrn_reflns_limit_h_max 9
_diffrn_reflns_limit_h_min -11
_diffrn_reflns_limit_k_max 14
_diffrn_reflns_limit_k_min -13
_diffrn_reflns_limit_l_max 14
_diffrn_reflns_limit_l_min -15
_diffrn_reflns_number 7446
_diffrn_reflns_theta_full 66.50
_diffrn_reflns_theta_max 67.50
_diffrn_reflns_theta_min 4.06
_diffrn_source 'sealed X-ray tube'
_diffrn_source_target Cu
_exptl_absorpt_coefficient_mu 0.520
_exptl_absorpt_correction_T_max 1.0
_exptl_absorpt_correction_T_min 0.73283
_exptl_absorpt_correction_type multi-scan
_exptl_absorpt_process_details
;
CrysAlisPro, Oxford Diffraction Ltd.,
Version 1.171.33.66 (release 28-04-2010 CrysAlis171 .NET)
(compiled Apr 28 2010,14:27:37)
Empirical absorption correction using spherical harmonics,
implemented in SCALE3 ABSPACK scaling algorithm.
;
_exptl_crystal_colour colourless
_exptl_crystal_colour_primary colourless
_exptl_crystal_density_diffrn 1.217
_exptl_crystal_density_method 'not measured'
_exptl_crystal_description plate
_exptl_crystal_F_000 484
_exptl_crystal_preparation Luminescent
_exptl_crystal_size_max 0.35
_exptl_crystal_size_mid 0.32
_exptl_crystal_size_min 0.08
_refine_diff_density_max 0.169
_refine_diff_density_min -0.210
_refine_diff_density_rms 0.040
_refine_ls_extinction_method none
_refine_ls_goodness_of_fit_ref 1.003
_refine_ls_hydrogen_treatment constr
_refine_ls_matrix_type full
_refine_ls_number_parameters 325
_refine_ls_number_reflns 4372
_refine_ls_number_restraints 0
_refine_ls_restrained_S_all 1.003
_refine_ls_R_factor_all 0.0532
_refine_ls_R_factor_gt 0.0389
_refine_ls_shift/su_max 0.000
_refine_ls_shift/su_mean 0.000
_refine_ls_structure_factor_coef Fsqd
_refine_ls_weighting_details
;
calc w=1/[\s^2^(Fo^2^)+(0.0480P)^2^+0.0000P] where P=(Fo^2^+2Fc^2^)/3
;
_refine_ls_weighting_scheme calc
_refine_ls_wR_factor_gt 0.0933
_refine_ls_wR_factor_ref 0.0973
_reflns_number_gt 3279
_reflns_number_total 4372
_reflns_threshold_expression >2sigma(I)
_cod_data_source_file c6qo00204h2.cif
_cod_data_source_block ZHAO62CULT
_cod_original_sg_symbol_H-M P-1
_cod_database_code 1553474

loop_
_space_group_symop_id
_space_group_symop_operation_xyz
1 'x, y, z'
2 '-x, -y, -z'

loop_
_atom_site_label
_atom_site_type_symbol
_atom_site_fract_x
_atom_site_fract_y
_atom_site_fract_z
_atom_site_U_iso_or_equiv
_atom_site_adp_type
_atom_site_occupancy
_atom_site_symmetry_multiplicity
_atom_site_calc_flag
_atom_site_refinement_flags
C1 C 0.60914(15) 0.21657(12) 0.25995(13) 0.0248(3) Uani 1 1 d .
C2 C 0.71709(15) 0.19288(11) 0.32141(12) 0.0240(3) Uani 1 1 d .
C11 C 0.61772(15) 0.18099(12) 0.15983(13) 0.0260(3) Uani 1 1 d .
C12 C 0.54911(17) 0.25475(13) 0.06681(14) 0.0318(3) Uani 1 1 d .
H12 H 0.4998 0.3285 0.0667 0.038 Uiso 1 1 calc R
C13 C 0.55160(19) 0.22230(15) -0.02536(15) 0.0387(4) Uani 1 1 d .
H13 H 0.5048 0.2740 -0.0881 0.046 Uiso 1 1 calc R
C14 C 0.6220(2) 0.11482(15) -0.02632(15) 0.0403(4) Uani 1 1 d .
H14 H 0.6238 0.0926 -0.0895 0.048 Uiso 1 1 calc R
C15 C 0.68979(18) 0.03977(14) 0.06555(15) 0.0378(4) Uani 1 1 d .
H15 H 0.7385 -0.0340 0.0651 0.045 Uiso 1 1 calc R
C16 C 0.68693(16) 0.07172(13) 0.15792(14) 0.0304(3) Uani 1 1 d .
H16 H 0.7325 0.0188 0.2209 0.037 Uiso 1 1 calc R
C21 C 0.86855(15) 0.14538(12) 0.28591(13) 0.0243(3) Uani 1 1 d .
C22 C 0.95760(16) 0.20585(13) 0.17464(13) 0.0295(3) Uani 1 1 d .
H22 H 0.9210 0.2783 0.1193 0.035 Uiso 1 1 calc R
C23 C 1.09873(17) 0.16176(14) 0.14368(14) 0.0343(4) Uani 1 1 d .
H23 H 1.1583 0.2040 0.0674 0.041 Uiso 1 1 calc R
C24 C 1.15342(16) 0.05658(14) 0.22317(14) 0.0331(3) Uani 1 1 d .
H24 H 1.2499 0.0258 0.2015 0.040 Uiso 1 1 calc R
C25 C 1.06668(17) -0.00402(13) 0.33500(14) 0.0306(3) Uani 1 1 d .
H25 H 1.1039 -0.0763 0.3901 0.037 Uiso 1 1 calc R
C26 C 0.92643(16) 0.04063(12) 0.36613(13) 0.0277(3) Uani 1 1 d .
H26 H 0.8684 -0.0005 0.4433 0.033 Uiso 1 1 calc R
C31 C 0.69586(15) 0.21558(12) 0.42998(12) 0.0233(3) Uani 1 1 d .
C32 C 0.79167(15) 0.29422(12) 0.43450(13) 0.0251(3) Uani 1 1 d .
H32 H 0.8674 0.3350 0.3674 0.030 Uiso 1 1 calc R
C33 C 0.77839(17) 0.31403(12) 0.53542(13) 0.0292(3) Uani 1 1 d .
H33 H 0.8435 0.3691 0.5369 0.035 Uiso 1 1 calc R
C34 C 0.66950(17) 0.25292(13) 0.63431(14) 0.0320(3) Uani 1 1 d .
H34 H 0.6607 0.2654 0.7040 0.038 Uiso 1 1 calc R
C35 C 0.57397(17) 0.17396(13) 0.63150(14) 0.0327(3) Uani 1 1 d .
H35 H 0.4997 0.1321 0.6994 0.039 Uiso 1 1 calc R
C36 C 0.58598(15) 0.15543(13) 0.52984(13) 0.0291(3) Uani 1 1 d .
H36 H 0.5192 0.1017 0.5282 0.035 Uiso 1 1 calc R
C41 C 0.46655(15) 0.28041(12) 0.28970(12) 0.0243(3) Uani 1 1 d .
C42 C 0.46014(15) 0.40234(12) 0.27921(12) 0.0253(3) Uani 1 1 d .
C43 C 0.32053(16) 0.45470(13) 0.30346(14) 0.0313(3) Uani 1 1 d .
H43 H 0.3150 0.5374 0.2951 0.038 Uiso 1 1 calc R
C44 C 0.19047(16) 0.39001(14) 0.33914(15) 0.0342(4) Uani 1 1 d .
H44 H 0.0970 0.4278 0.3558 0.041 Uiso 1 1 calc R
C45 C 0.19622(16) 0.26930(13) 0.35064(14) 0.0332(4) Uani 1 1 d .
H45 H 0.1072 0.2238 0.3753 0.040 Uiso 1 1 calc R
C46 C 0.33362(15) 0.21646(12) 0.32553(13) 0.0289(3) Uani 1 1 d .
H46 H 0.3376 0.1342 0.3329 0.035 Uiso 1 1 calc R
C51 C 0.59524(15) 0.47733(12) 0.24509(13) 0.0247(3) Uani 1 1 d .
C52 C 0.70895(16) 0.48918(12) 0.14440(13) 0.0281(3) Uani 1 1 d .
H52 H 0.6986 0.4496 0.0963 0.034 Uiso 1 1 calc R
C53 C 0.83328(17) 0.55716(13) 0.11613(13) 0.0316(3) Uani 1 1 d .
H53 H 0.9083 0.5634 0.0488 0.038 Uiso 1 1 calc R
C54 C 0.85259(16) 0.61839(13) 0.18494(13) 0.0297(3) Uani 1 1 d .
C55 C 0.73917(15) 0.60855(12) 0.28469(13) 0.0269(3) Uani 1 1 d .
C56 C 0.61149(15) 0.53751(12) 0.31178(13) 0.0259(3) Uani 1 1 d .
H56 H 0.5349 0.5314 0.3782 0.031 Uiso 1 1 calc R
C57 C 0.98019(18) 0.68976(15) 0.15814(15) 0.0382(4) Uani 1 1 d .
H57 H 1.0571 0.6975 0.0915 0.046 Uiso 1 1 calc R
C58 C 0.99329(19) 0.74717(15) 0.22705(16) 0.0424(4) Uani 1 1 d .
H58 H 1.0783 0.7959 0.2071 0.051 Uiso 1 1 calc R
C59 C 0.88184(19) 0.73505(15) 0.32781(16) 0.0403(4) Uani 1 1 d .
H59 H 0.8930 0.7743 0.3760 0.048 Uiso 1 1 calc R
C60 C 0.75792(17) 0.66699(13) 0.35628(14) 0.0333(3) Uani 1 1 d .
H60 H 0.6837 0.6587 0.4246 0.040 Uiso 1 1 calc R

loop_
_atom_site_aniso_label
_atom_site_aniso_U_11
_atom_site_aniso_U_22
_atom_site_aniso_U_33
_atom_site_aniso_U_23
_atom_site_aniso_U_13
_atom_site_aniso_U_12
C1 0.0284(7) 0.0182(6) 0.0254(8) -0.0055(6) -0.0059(6) -0.0043(5)
C2 0.0279(7) 0.0171(6) 0.0244(7) -0.0059(5) -0.0050(6) -0.0022(5)
C11 0.0270(7) 0.0228(7) 0.0284(8) -0.0099(6) -0.0063(6) -0.0032(5)
C12 0.0375(8) 0.0277(7) 0.0302(8) -0.0102(6) -0.0107(7) 0.0001(6)
C13 0.0492(9) 0.0382(8) 0.0295(9) -0.0106(7) -0.0142(7) -0.0039(7)
C14 0.0541(10) 0.0411(9) 0.0305(9) -0.0187(7) -0.0063(8) -0.0088(8)
C15 0.0440(9) 0.0327(8) 0.0422(10) -0.0212(7) -0.0077(8) -0.0016(7)
C16 0.0358(8) 0.0250(7) 0.0337(8) -0.0127(6) -0.0121(7) -0.0001(6)
C21 0.0274(7) 0.0215(6) 0.0261(8) -0.0101(6) -0.0086(6) -0.0007(5)
C22 0.0319(7) 0.0253(7) 0.0261(8) -0.0054(6) -0.0075(6) 0.0014(6)
C23 0.0324(7) 0.0378(8) 0.0291(8) -0.0129(7) -0.0026(6) 0.0013(6)
C24 0.0294(7) 0.0357(8) 0.0395(9) -0.0220(7) -0.0080(7) 0.0077(6)
C25 0.0384(8) 0.0232(7) 0.0346(9) -0.0132(6) -0.0166(7) 0.0068(6)
C26 0.0344(7) 0.0221(7) 0.0258(8) -0.0082(6) -0.0085(6) 0.0004(6)
C31 0.0251(6) 0.0192(6) 0.0232(7) -0.0059(6) -0.0078(6) 0.0030(5)
C32 0.0262(7) 0.0198(6) 0.0250(8) -0.0049(6) -0.0070(6) 0.0015(5)
C33 0.0364(8) 0.0222(7) 0.0322(8) -0.0111(6) -0.0141(6) 0.0019(6)
C34 0.0433(8) 0.0287(7) 0.0253(8) -0.0129(6) -0.0098(7) 0.0077(6)
C35 0.0341(8) 0.0310(7) 0.0256(8) -0.0082(6) -0.0013(6) 0.0031(6)
C36 0.0286(7) 0.0259(7) 0.0298(8) -0.0081(6) -0.0068(6) -0.0017(6)
C41 0.0258(6) 0.0231(6) 0.0234(7) -0.0071(6) -0.0086(6) -0.0009(5)
C42 0.0269(7) 0.0236(7) 0.0246(7) -0.0075(6) -0.0083(6) -0.0011(5)
C43 0.0310(7) 0.0240(7) 0.0403(9) -0.0144(6) -0.0079(6) 0.0007(6)
C44 0.0246(7) 0.0334(8) 0.0454(10) -0.0178(7) -0.0066(7) 0.0019(6)
C45 0.0252(7) 0.0313(7) 0.0422(9) -0.0127(7) -0.0081(7) -0.0049(6)
C46 0.0301(7) 0.0226(7) 0.0339(8) -0.0098(6) -0.0091(6) -0.0020(6)
C51 0.0255(7) 0.0180(6) 0.0272(8) -0.0053(6) -0.0081(6) 0.0017(5)
C52 0.0346(7) 0.0210(6) 0.0256(8) -0.0069(6) -0.0054(6) -0.0017(5)
C53 0.0333(7) 0.0287(7) 0.0264(8) -0.0068(6) -0.0009(6) -0.0050(6)
C54 0.0315(7) 0.0235(7) 0.0280(8) -0.0034(6) -0.0073(6) -0.0037(6)
C55 0.0286(7) 0.0199(6) 0.0294(8) -0.0056(6) -0.0100(6) 0.0002(5)
C56 0.0247(6) 0.0217(6) 0.0285(8) -0.0078(6) -0.0060(6) 0.0010(5)
C57 0.0349(8) 0.0385(8) 0.0351(9) -0.0085(7) -0.0039(7) -0.0112(7)
C58 0.0392(8) 0.0424(9) 0.0433(10) -0.0108(8) -0.0098(8) -0.0169(7)
C59 0.0460(9) 0.0377(8) 0.0436(10) -0.0176(8) -0.0158(8) -0.0075(7)
C60 0.0353(8) 0.0308(7) 0.0351(9) -0.0128(7) -0.0104(7) -0.0018(6)

loop_
_atom_type_symbol
_atom_type_description
_atom_type_scat_dispersion_real
_atom_type_scat_dispersion_imag
_atom_type_scat_source
C C 0.0181 0.0091 'International Tables Vol C Tables 4.2.6.8 and 6.1.1.4'
H H 0.0000 0.0000 'International Tables Vol C Tables 4.2.6.8 and 6.1.1.4'

loop_
_geom_angle_atom_site_label_1
_geom_angle_atom_site_label_2
_geom_angle_atom_site_label_3
_geom_angle
C1 C2 C21 123.43(13)
C1 C2 C31 122.36(12)
C2 C1 C11 124.31(13)
C2 C1 C41 121.27(13)
C11 C1 C41 114.42(12)
C12 C11 C1 119.96(12)
C12 C11 C16 117.68(14)
C13 C12 C11 121.22(14)
C13 C14 C15 119.52(16)
C14 C13 C12 120.23(15)
C15 C16 C11 120.98(14)
C16 C11 C1 122.29(13)
C16 C15 C14 120.36(15)
C21 C2 C31 114.19(11)
C22 C21 C2 121.47(12)
C22 C21 C26 118.31(13)
C23 C22 C21 120.79(13)
C23 C24 C25 119.65(13)
C24 C23 C22 120.26(15)
C25 C26 C21 120.92(14)
C26 C21 C2 120.18(13)
C26 C25 C24 120.03(13)
C32 C31 C2 119.54(12)
C32 C31 C36 118.70(14)
C32 C33 C34 119.65(14)
C33 C32 C31 121.04(13)
C34 C35 C36 120.31(14)
C35 C34 C33 120.03(14)
C35 C36 C31 120.26(14)
C36 C31 C2 121.70(13)
C41 C42 C51 123.13(12)
C42 C41 C1 123.33(12)
C43 C42 C41 118.45(13)
C43 C42 C51 118.41(12)
C43 C44 C45 119.87(14)
C44 C43 C42 121.91(14)
C45 C46 C41 121.97(13)
C46 C41 C1 117.81(12)
C46 C41 C42 118.82(13)
C46 C45 C44 118.96(14)
C51 C56 C55 122.08(14)
C52 C51 C42 121.84(13)
C52 C53 C54 121.49(14)
C53 C52 C51 120.60(14)
C53 C54 C55 118.45(13)
C53 C54 C57 122.98(15)
C54 C55 C56 118.81(14)
C54 C55 C60 119.31(14)
C55 C54 C57 118.57(15)
C56 C51 C42 119.60(13)
C56 C51 C52 118.56(13)
C57 C58 C59 120.65(15)
C58 C57 C54 120.71(16)
C59 C60 C55 120.55(16)
C60 C55 C56 121.86(14)
C60 C59 C58 120.18(16)

loop_
_geom_bond_atom_site_label_1
_geom_bond_atom_site_label_2
_geom_bond_distance
C1 C2 1.347(2)
C1 C11 1.498(2)
C1 C41 1.4999(19)
C2 C21 1.4920(18)
C2 C31 1.493(2)
C11 C12 1.397(2)
C11 C16 1.4024(19)
C12 C13 1.387(2)
C13 C14 1.384(2)
C14 C15 1.386(2)
C15 C16 1.385(2)
C21 C22 1.392(2)
C21 C26 1.3952(19)
C22 C23 1.383(2)
C23 C24 1.381(2)
C24 C25 1.388(2)
C25 C26 1.380(2)
C31 C32 1.3904(19)
C31 C36 1.397(2)
C32 C33 1.387(2)
C33 C34 1.388(2)
C34 C35 1.381(2)
C35 C36 1.390(2)
C41 C42 1.4095(19)
C41 C46 1.3956(19)
C42 C43 1.395(2)
C42 C51 1.4876(19)
C43 C44 1.378(2)
C44 C45 1.391(2)
C45 C46 1.384(2)
C51 C52 1.422(2)
C51 C56 1.373(2)
C52 C53 1.369(2)
C53 C54 1.415(2)
C54 C55 1.417(2)
C54 C57 1.422(2)
C55 C56 1.4192(19)
C55 C60 1.419(2)
C57 C58 1.362(2)
C58 C59 1.411(2)
C59 C60 1.366(2)

loop_
_geom_torsion_atom_site_label_1
_geom_torsion_atom_site_label_2
_geom_torsion_atom_site_label_3
_geom_torsion_atom_site_label_4
_geom_torsion
C1 C2 C21 C22 54.8(2)
C1 C2 C21 C26 -127.51(15)
C1 C2 C31 C32 -121.82(14)
C1 C2 C31 C36 61.14(18)
C1 C11 C12 C13 -178.15(14)
C1 C11 C16 C15 178.33(14)
C1 C41 C42 C43 176.69(13)
C1 C41 C42 C51 -4.2(2)
C1 C41 C46 C45 -177.60(14)
C2 C1 C11 C12 -147.69(14)
C2 C1 C11 C16 35.5(2)
C2 C1 C41 C42 64.52(19)
C2 C1 C41 C46 -117.81(15)
C2 C21 C22 C23 178.95(14)
C2 C21 C26 C25 -179.55(13)
C2 C31 C32 C33 -177.73(12)
C2 C31 C36 C35 176.77(12)
C11 C1 C2 C21 9.8(2)
C11 C1 C2 C31 -171.98(12)
C11 C1 C41 C42 -116.53(15)
C11 C1 C41 C46 61.14(17)
C11 C12 C13 C14 0.4(2)
C12 C11 C16 C15 1.4(2)
C12 C13 C14 C15 0.1(3)
C13 C14 C15 C16 0.2(2)
C14 C15 C16 C11 -1.0(2)
C16 C11 C12 C13 -1.2(2)
C21 C2 C31 C32 56.59(16)
C21 C2 C31 C36 -120.45(14)
C21 C22 C23 C24 0.0(2)
C22 C21 C26 C25 -1.8(2)
C22 C23 C24 C25 -0.8(2)
C23 C24 C25 C26 0.2(2)
C24 C25 C26 C21 1.1(2)
C26 C21 C22 C23 1.3(2)
C31 C2 C21 C22 -123.56(15)
C31 C2 C21 C26 54.10(17)
C31 C32 C33 C34 1.1(2)
C32 C31 C36 C35 -0.30(19)
C32 C33 C34 C35 -0.7(2)
C33 C34 C35 C36 -0.1(2)
C34 C35 C36 C31 0.7(2)
C36 C31 C32 C33 -0.60(19)
C41 C1 C2 C21 -171.40(12)
C41 C1 C2 C31 6.9(2)
C41 C1 C11 C12 33.39(18)
C41 C1 C11 C16 -143.45(13)
C41 C42 C43 C44 1.2(2)
C41 C42 C51 C52 50.3(2)
C41 C42 C51 C56 -129.94(15)
C42 C41 C46 C45 0.2(2)
C42 C43 C44 C45 -0.7(3)
C42 C51 C52 C53 -178.92(12)
C42 C51 C56 C55 178.86(12)
C43 C42 C51 C52 -130.55(15)
C43 C42 C51 C56 49.21(19)
C43 C44 C45 C46 -0.1(3)
C44 C45 C46 C41 0.4(2)
C46 C41 C42 C43 -1.0(2)
C46 C41 C42 C51 178.19(13)
C51 C42 C43 C44 -177.96(15)
C51 C52 C53 C54 -0.5(2)
C52 C51 C56 C55 -1.37(19)
C52 C53 C54 C55 -0.3(2)
C52 C53 C54 C57 -179.97(14)
C53 C54 C55 C56 0.26(19)
C53 C54 C55 C60 178.61(13)
C53 C54 C57 C58 179.84(15)
C54 C55 C56 C51 0.60(19)
C54 C55 C60 C59 1.9(2)
C54 C57 C58 C59 1.3(3)
C55 C54 C57 C58 0.2(2)
C56 C51 C52 C53 1.3(2)
C56 C55 C60 C59 -179.83(13)
C57 C54 C55 C56 179.94(12)
C57 C54 C55 C60 -1.7(2)
C57 C58 C59 C60 -1.1(3)
C58 C59 C60 C55 -0.5(2)
C60 C55 C56 C51 -177.71(13)
